data_7035292
loop_
_publ_author_name
'Evans, Daniel A.'
'Lee, Lucia Myongwon'
'Vargas-Baca, Ignacio'
'Cowley, Alan H.'

_publ_section_title
;
 Photophysical tuning of the aggregation-induced emission of a series of
 para-substituted aryl bis(imino)acenaphthene zinc complexes.
;
_journal_issue 26
_journal_name_full 'Dalton transactions (Cambridge, England : 2003)'
_journal_page_first 11984
_journal_page_last 11996
_journal_paper_doi 10.1039/c5dt01529d
_journal_volume 44
_journal_year 2015
_chemical_formula_moiety 'C26 H20 Cl2 N2 S2 Zn, C2 H4 O2'
_chemical_formula_sum 'C28 H24 Cl2 N2 O2 S2 Zn'
_chemical_formula_weight 620.88
_space_group_crystal_system monoclinic
_space_group_IT_number 14
_space_group_name_Hall '-P 2ybc'
_space_group_name_H-M_alt 'P 1 21/c 1'
_symmetry_space_group_name_Hall '-P 2ybc'
_symmetry_space_group_name_H-M 'P 1 21/c 1'
_atom_sites_solution_hydrogens geom
_audit_creation_method SHELXL-2014/7
_audit_update_record
;
2015-04-22 deposited with the CCDC.
2015-06-02 downloaded from the CCDC.
;
_cell_angle_alpha 90
_cell_angle_beta 98.657(16)
_cell_angle_gamma 90
_cell_formula_units_Z 4
_cell_length_a 13.036(3)
_cell_length_b 11.7210(15)
_cell_length_c 17.716(2)
_cell_measurement_reflns_used 511
_cell_measurement_temperature 100(2)
_cell_measurement_theta_max 41.4700
_cell_measurement_theta_min 5.0390
_cell_volume 2676.1(8)
_computing_cell_refinement 'CrysAlisPro V 1.171.37.31, Agilent Technologies'
_computing_data_collection 'CrysAlisPro V 1.171.37.31, Agilent Technologies'
_computing_data_reduction 'CrysAlisPro V 1.171.37.31, Agilent Technologies'
_computing_molecular_graphics 'XP SHELXTL/PC, Siemens Analytical'
_computing_publication_material 'XL SHELXTL/PC, Siemens Analytical'
_computing_structure_refinement 'Shelxl-2013, Sheldrick, G. M.'
_computing_structure_solution
;

SUPERFLIP.  Palatinus, L. and Chapuis, G., J. Appl. Cryst. 40, 786-790.
;
_diffrn_ambient_temperature 100(2)
_diffrn_measured_fraction_theta_full 0.998
_diffrn_measured_fraction_theta_max 0.998
_diffrn_measurement_device_type 'Agilent SuperNova with AtlasS2 detector'
_diffrn_radiation_type CuK\a
_diffrn_radiation_wavelength 1.54184
_diffrn_reflns_av_unetI/netI 0.8214
_diffrn_reflns_laue_measured_fraction_full 0.998
_diffrn_reflns_laue_measured_fraction_max 0.998
_diffrn_reflns_limit_h_max 15
_diffrn_reflns_limit_h_min -15
_diffrn_reflns_limit_k_max 14
_diffrn_reflns_limit_k_min -10
_diffrn_reflns_limit_l_max 20
_diffrn_reflns_limit_l_min -21
_diffrn_reflns_number 16148
_diffrn_reflns_point_group_measured_fraction_full 0.998
_diffrn_reflns_point_group_measured_fraction_max 0.998
_diffrn_reflns_theta_full 67.484
_diffrn_reflns_theta_max 67.484
_diffrn_reflns_theta_min 3.429
_diffrn_source 'sealed X-ray source'
_exptl_absorpt_coefficient_mu 4.813
_exptl_absorpt_correction_T_max 1.00000
_exptl_absorpt_correction_T_min 0.60099
_exptl_absorpt_correction_type multi-scan
_exptl_absorpt_process_details
;
CrysAlisPro, Agilent Technologies,
Version 1.171.37.31 (release 14-01-2014 CrysAlis171 .NET)
(compiled Jan 14 2014,18:38:05)
Empirical absorption correction using spherical harmonics,
 implemented in SCALE3 ABSPACK scaling algorithm.
;
_exptl_crystal_colour red
_exptl_crystal_density_diffrn 1.541
_exptl_crystal_description chip
_exptl_crystal_F_000 1272
_exptl_crystal_size_max 0.070
_exptl_crystal_size_mid 0.030
_exptl_crystal_size_min 0.010
_refine_diff_density_max 0.690
_refine_diff_density_min -0.858
_refine_diff_density_rms 0.160
_refine_ls_extinction_method none
_refine_ls_goodness_of_fit_ref 1.088
_refine_ls_hydrogen_treatment constr
_refine_ls_matrix_type full
_refine_ls_number_parameters 338
_refine_ls_number_reflns 16148
_refine_ls_number_restraints 528
_refine_ls_restrained_S_all 1.075
_refine_ls_R_factor_all 0.3689
_refine_ls_R_factor_gt 0.1556
_refine_ls_shift/su_max 0.000
_refine_ls_shift/su_mean 0.000
_refine_ls_structure_factor_coef Fsqd
_refine_ls_weighting_details 'w=1/[\s^2^(Fo^2^)+(0.0486P)^2^] where P=(Fo^2^+2Fc^2^)/3'
_refine_ls_weighting_scheme calc
_refine_ls_wR_factor_gt 0.3454
_refine_ls_wR_factor_ref 0.3854
_reflns_Friedel_coverage 0.000
_reflns_number_gt 2476
_reflns_number_total 16148
_reflns_threshold_expression 'I > 2\s(I)'
_cod_data_source_file c5dt01529d2.cif
_cod_data_source_block shelxl
_cod_depositor_comments 'Adding full bibliography for 7035288--7035302.cif.'
_cod_database_code 7035292
_shelx_shelxl_version_number 2014/7
_shelx_space_group_comment
;
The symmetry employed for this shelxl refinement is uniquely defined
by the following loop, which should always be used as a source of
symmetry information in preference to the above space-group names.
They are only intended as comments.
;
_shelx_estimated_absorpt_t_min 0.729
_shelx_estimated_absorpt_t_max 0.953

loop_
_space_group_symop_operation_xyz
'x, y, z'
'-x, y+1/2, -z+1/2'
'-x, -y, -z'
'x, -y-1/2, z-1/2'

loop_
_atom_site_label
_atom_site_type_symbol
_atom_site_fract_x
_atom_site_fract_y
_atom_site_fract_z
_atom_site_U_iso_or_equiv
_atom_site_adp_type
_atom_site_occupancy
_atom_site_site_symmetry_order
_atom_site_calc_flag
_atom_site_refinement_flags_posn
_atom_site_refinement_flags_adp
C1 C 0.546(3) 0.269(3) 0.4714(19) 0.034(6) Uani 1 1 d . U
C2 C 0.614(3) 0.353(3) 0.5098(18) 0.036(7) Uani 1 1 d . U
C3 C 0.707(3) 0.400(3) 0.4971(19) 0.044(8) Uani 1 1 d . U
H3 H 0.7399 0.3727 0.4563 0.052 Uiso 1 1 calc R U
C4 C 0.753(2) 0.489(3) 0.5466(17) 0.035(7) Uani 1 1 d . U
H4 H 0.8175 0.5217 0.5388 0.042 Uiso 1 1 calc R U
C5 C 0.707(3) 0.525(3) 0.6016(18) 0.043(8) Uani 1 1 d . U
H5 H 0.7430 0.5786 0.6364 0.051 Uiso 1 1 calc R U
C6 C 0.608(3) 0.492(2) 0.6135(19) 0.039(7) Uani 1 1 d . U
C7 C 0.564(2) 0.393(3) 0.5665(18) 0.036(7) Uani 1 1 d . U
C8 C 0.547(2) 0.526(3) 0.6690(17) 0.033(7) Uani 1 1 d . U
H8 H 0.5744 0.5828 0.7048 0.039 Uiso 1 1 calc R U
C9 C 0.452(2) 0.483(3) 0.6740(18) 0.042(8) Uani 1 1 d . U
H9 H 0.4125 0.5141 0.7100 0.050 Uiso 1 1 calc R U
C10 C 0.410(3) 0.391(3) 0.6270(18) 0.042(8) Uani 1 1 d . U
H10 H 0.3458 0.3565 0.6331 0.050 Uiso 1 1 calc R U
C11 C 0.465(3) 0.357(3) 0.5730(19) 0.040(7) Uani 1 1 d . U
C12 C 0.449(3) 0.264(3) 0.5108(19) 0.037(7) Uani 1 1 d . U
C13 C 0.629(3) 0.195(3) 0.3664(19) 0.032(6) Uani 1 1 d . U
C14 C 0.607(3) 0.218(2) 0.2893(18) 0.034(7) Uani 1 1 d . U
H14 H 0.5396 0.2365 0.2647 0.040 Uiso 1 1 calc R U
C15 C 0.690(2) 0.211(2) 0.2508(18) 0.028(7) Uani 1 1 d . U
H15 H 0.6806 0.2282 0.1978 0.033 Uiso 1 1 calc R U
C16 C 0.787(3) 0.179(3) 0.2863(19) 0.035(7) Uani 1 1 d . U
C17 C 0.802(2) 0.154(2) 0.3635(17) 0.030(7) Uani 1 1 d . U
H17 H 0.8682 0.1289 0.3879 0.037 Uiso 1 1 calc R U
C18 C 0.721(2) 0.164(2) 0.4052(18) 0.028(6) Uani 1 1 d . U
H18 H 0.7294 0.1497 0.4585 0.033 Uiso 1 1 calc R U
C19 C 1.010(2) 0.191(3) 0.2947(17) 0.045(9) Uani 1 1 d . U
H19A H 1.0064 0.2652 0.3203 0.068 Uiso 1 1 calc R U
H19B H 1.0685 0.1910 0.2663 0.068 Uiso 1 1 calc R U
H19C H 1.0180 0.1304 0.3329 0.068 Uiso 1 1 calc R U
C20 C 0.284(3) 0.177(2) 0.5224(18) 0.031(6) Uani 1 1 d . U
C21 C 0.188(2) 0.184(2) 0.4767(18) 0.032(7) Uani 1 1 d . U
H21 H 0.1821 0.2032 0.4241 0.039 Uiso 1 1 calc R U
C22 C 0.098(3) 0.162(2) 0.5118(18) 0.042(8) Uani 1 1 d . U
H22 H 0.0299 0.1673 0.4841 0.050 Uiso 1 1 calc R U
C23 C 0.116(3) 0.131(3) 0.5885(17) 0.037(7) Uani 1 1 d . U
C24 C 0.213(2) 0.127(2) 0.6313(18) 0.033(7) Uani 1 1 d . U
H24 H 0.2202 0.1092 0.6841 0.040 Uiso 1 1 calc R U
C25 C 0.298(3) 0.149(2) 0.5986(18) 0.032(7) Uani 1 1 d . U
H25 H 0.3652 0.1452 0.6276 0.039 Uiso 1 1 calc R U
C26 C -0.107(2) 0.130(3) 0.5733(18) 0.052(10) Uani 1 1 d . U
H26A H -0.1005 0.2039 0.5483 0.077 Uiso 1 1 calc R U
H26B H -0.1669 0.1323 0.6008 0.077 Uiso 1 1 calc R U
H26C H -0.1169 0.0697 0.5348 0.077 Uiso 1 1 calc R U
C27 C 0.925(3) 0.484(3) 0.395(2) 0.043(8) Uani 1 1 d . U
C28 C 0.871(2) 0.474(3) 0.3162(17) 0.042(8) Uani 1 1 d . U
H28A H 0.9207 0.4849 0.2805 0.063 Uiso 1 1 calc R U
H28B H 0.8163 0.5313 0.3069 0.063 Uiso 1 1 calc R U
H28C H 0.8403 0.3973 0.3087 0.063 Uiso 1 1 calc R U
N1 N 0.539(2) 0.206(2) 0.4064(16) 0.041(6) Uani 1 1 d . U
N2 N 0.3712(19) 0.1989(19) 0.4835(13) 0.024(5) Uani 1 1 d . U
S1 S 0.8875(7) 0.1686(8) 0.2275(5) 0.046(3) Uani 1 1 d . U
S2 S 0.0084(7) 0.1026(8) 0.6393(5) 0.046(3) Uani 1 1 d . U
Cl1 Cl 0.2984(7) 0.1995(7) 0.2863(5) 0.040(2) Uani 1 1 d . U
Cl2 Cl 0.4061(8) -0.0679(6) 0.3901(5) 0.046(3) Uani 1 1 d . U
Zn1 Zn 0.3994(4) 0.1182(4) 0.3847(3) 0.0362(13) Uani 1 1 d . U
O1 O 0.953(2) 0.5916(17) 0.4188(12) 0.046(6) Uani 1 1 d . U
H1 H 0.9687 0.5922 0.4665 0.070 Uiso 1 1 calc R U
O2 O 0.953(2) 0.4027(18) 0.4392(14) 0.055(7) Uani 1 1 d . U

loop_
_atom_site_aniso_label
_atom_site_aniso_U_11
_atom_site_aniso_U_22
_atom_site_aniso_U_33
_atom_site_aniso_U_23
_atom_site_aniso_U_13
_atom_site_aniso_U_12
C1 0.037(10) 0.034(11) 0.030(10) 0.007(9) 0.002(8) 0.007(8)
C2 0.040(10) 0.039(12) 0.030(11) 0.006(9) 0.007(8) 0.004(8)
C3 0.047(11) 0.047(12) 0.038(13) 0.002(10) 0.011(9) -0.001(10)
C4 0.038(11) 0.038(12) 0.028(12) 0.007(10) 0.004(9) 0.002(10)
C5 0.046(11) 0.043(13) 0.041(13) 0.003(11) 0.013(9) -0.001(10)
C6 0.045(10) 0.039(12) 0.036(12) 0.000(10) 0.012(9) -0.001(9)
C7 0.041(9) 0.037(11) 0.031(11) 0.005(9) 0.008(8) 0.002(8)
C8 0.036(10) 0.037(12) 0.024(12) 0.010(10) 0.002(9) 0.009(9)
C9 0.045(11) 0.038(12) 0.046(13) 0.000(10) 0.016(10) 0.003(10)
C10 0.047(12) 0.041(12) 0.041(12) 0.001(10) 0.016(10) -0.004(10)
C11 0.045(10) 0.040(12) 0.037(11) 0.003(9) 0.012(8) -0.001(9)
C12 0.037(9) 0.040(11) 0.034(11) 0.002(9) 0.002(8) 0.004(8)
C13 0.034(9) 0.031(13) 0.030(9) 0.002(9) -0.001(7) 0.001(8)
C14 0.038(10) 0.031(14) 0.030(10) 0.001(9) -0.002(8) 0.001(10)
C15 0.040(9) 0.017(13) 0.024(11) 0.005(9) -0.001(8) 0.000(9)
C16 0.039(9) 0.036(14) 0.028(10) 0.003(9) -0.004(7) 0.005(9)
C17 0.038(10) 0.024(13) 0.027(10) 0.003(9) -0.004(8) 0.003(9)
C18 0.036(9) 0.020(13) 0.025(11) -0.001(9) -0.005(8) 0.001(9)
C19 0.045(13) 0.054(19) 0.031(18) 0.005(15) -0.015(12) -0.001(13)
C20 0.042(9) 0.027(13) 0.022(9) -0.001(9) 0.003(7) 0.004(8)
C21 0.041(9) 0.030(13) 0.024(11) 0.001(10) -0.003(8) 0.000(9)
C22 0.047(11) 0.047(15) 0.029(11) 0.002(10) 0.001(8) 0.000(10)
C23 0.050(9) 0.032(14) 0.027(10) -0.002(9) 0.002(7) 0.003(9)
C24 0.049(9) 0.027(14) 0.022(11) 0.003(10) 0.000(8) 0.004(9)
C25 0.051(11) 0.022(13) 0.022(10) -0.003(9) 0.002(8) 0.001(9)
C26 0.060(14) 0.05(2) 0.044(18) 0.001(16) 0.004(12) -0.001(14)
C27 0.045(15) 0.044(11) 0.041(12) -0.001(9) 0.013(11) -0.003(10)
C28 0.045(17) 0.041(16) 0.042(13) -0.004(12) 0.011(12) 0.002(15)
N1 0.036(9) 0.046(11) 0.041(10) 0.000(8) 0.004(7) 0.002(8)
N2 0.031(8) 0.027(10) 0.010(9) 0.007(7) -0.006(6) 0.010(7)
S1 0.050(6) 0.054(6) 0.034(6) -0.002(5) 0.003(5) -0.002(5)
S2 0.057(6) 0.049(6) 0.032(6) 0.004(5) 0.007(5) 0.000(5)
Cl1 0.056(6) 0.042(5) 0.022(5) 0.000(4) 0.001(4) 0.002(5)
Cl2 0.068(7) 0.030(4) 0.034(6) 0.006(4) -0.010(5) 0.002(5)
Zn1 0.048(3) 0.036(2) 0.022(3) -0.002(2) -0.003(2) -0.001(3)
O1 0.059(15) 0.040(10) 0.041(14) 0.003(9) 0.010(13) -0.005(10)
O2 0.075(17) 0.043(11) 0.048(13) 0.004(10) 0.009(12) -0.007(11)

loop_
_atom_type_symbol
_atom_type_description
_atom_type_scat_dispersion_real
_atom_type_scat_dispersion_imag
_atom_type_scat_source
C C 0.0181 0.0091 'International Tables Vol C Tables 4.2.6.8 and 6.1.1.4'
H H 0.0000 0.0000 'International Tables Vol C Tables 4.2.6.8 and 6.1.1.4'
N N 0.0311 0.0180 'International Tables Vol C Tables 4.2.6.8 and 6.1.1.4'
S S 0.3331 0.5567 'International Tables Vol C Tables 4.2.6.8 and 6.1.1.4'
Cl Cl 0.3639 0.7018 'International Tables Vol C Tables 4.2.6.8 and 6.1.1.4'
Zn Zn -1.5491 0.6778 'International Tables Vol C Tables 4.2.6.8 and 6.1.1.4'
O O 0.0492 0.0322 'International Tables Vol C Tables 4.2.6.8 and 6.1.1.4'

loop_
_geom_angle_atom_site_label_1
_geom_angle_atom_site_label_2
_geom_angle_atom_site_label_3
_geom_angle
N1 C1 C2 137(3)
N1 C1 C12 114(3)
C2 C1 C12 108(3)
C7 C2 C3 121(3)
C7 C2 C1 105(3)
C3 C2 C1 134(3)
C2 C3 C4 119(3)
C5 C4 C3 120(3)
C4 C5 C6 125(3)
C5 C6 C8 131(3)
C5 C6 C7 115(3)
C8 C6 C7 114(3)
C2 C7 C11 121(3)
C2 C7 C6 120(3)
C11 C7 C6 119(3)
C9 C8 C6 124(3)
C8 C9 C10 121(3)
C11 C10 C9 116(3)
C10 C11 C7 125(3)
C10 C11 C12 133(3)
C7 C11 C12 101(3)
N2 C12 C1 120(3)
N2 C12 C11 134(3)
C1 C12 C11 105(3)
C18 C13 C14 126(3)
C18 C13 N1 120(3)
C14 C13 N1 114(3)
C15 C14 C13 115(3)
C14 C15 C16 122(3)
C15 C16 C17 120(3)
C15 C16 S1 117(3)
C17 C16 S1 123(3)
C18 C17 C16 120(3)
C13 C18 C17 117(3)
C25 C20 C21 124(3)
C25 C20 N2 121(3)
C21 C20 N2 115(3)
C20 C21 C22 118(3)
C23 C22 C21 116(3)
C24 C23 C22 124(3)
C24 C23 S2 116(2)
C22 C23 S2 120(3)
C25 C24 C23 120(3)
C24 C25 C20 118(3)
O2 C27 O1 118(3)
O2 C27 C28 126(3)
O1 C27 C28 116(3)
C1 N1 C13 120(3)
C1 N1 Zn1 112(2)
C13 N1 Zn1 128(2)
C12 N2 C20 123(3)
C12 N2 Zn1 111(2)
C20 N2 Zn1 125(2)
C16 S1 C19 104.4(15)
C26 S2 C23 106.3(15)
N2 Zn1 N1 83.0(10)
N2 Zn1 Cl2 115.5(7)
N1 Zn1 Cl2 117.3(8)
N2 Zn1 Cl1 107.8(7)
N1 Zn1 Cl1 109.3(8)
Cl2 Zn1 Cl1 118.4(4)

loop_
_geom_bond_atom_site_label_1
_geom_bond_atom_site_label_2
_geom_bond_distance
C1 N1 1.36(4)
C1 C2 1.43(4)
C1 C12 1.53(4)
C2 C7 1.36(4)
C2 C3 1.38(4)
C3 C4 1.44(4)
C4 C5 1.29(4)
C5 C6 1.40(4)
C6 C8 1.41(4)
C6 C7 1.49(4)
C7 C11 1.37(4)
C8 C9 1.36(4)
C9 C10 1.41(4)
C10 C11 1.35(4)
C11 C12 1.54(4)
C12 N2 1.30(4)
C13 C18 1.34(4)
C13 C14 1.38(4)
C13 N1 1.46(4)
C14 C15 1.36(4)
C15 C16 1.37(4)
C16 C17 1.39(4)
C16 S1 1.80(3)
C17 C18 1.39(4)
C19 S1 1.86(3)
C20 C25 1.37(4)
C20 C21 1.39(4)
C20 N2 1.44(4)
C21 C22 1.43(4)
C22 C23 1.39(4)
C23 C24 1.37(4)
C23 S2 1.81(3)
C24 C25 1.35(4)
C26 S2 1.79(3)
C27 O2 1.25(4)
C27 O1 1.36(3)
C27 C28 1.47(4)
N1 Zn1 2.08(3)
N2 Zn1 2.07(2)
Cl1 Zn1 2.232(9)
Cl2 Zn1 2.185(8)
